data_4511606
loop_
_publ_author_name
'Halevas, E.'
'Hatzidimitriou, A.'
'Bertmer, M.'
'Vangelis, A. A.'
'Antzara, A.'
'Mateescu, C.'
'Salifoglou, A.'

_publ_section_title
;
 Structure Lattice-Dimensionality and Spectroscopic Property Correlations
 in Novel Binary and Ternary Materials of Group 13 Elements with
 \a-Hydroxycarboxylic Benzilic Acid and Phenanthroline
;
_journal_issue 8
_journal_name_full 'Crystal Growth &amp; Design'
_journal_page_first 4041
_journal_paper_doi 10.1021/cg500638z
_journal_volume 14
_journal_year 2014
_chemical_formula_moiety 'C52 H38 N4 O6 Tl2'
_chemical_formula_sum 'C52 H38 N4 O6 Tl2'
_chemical_formula_weight 1223.64
_space_group_IT_number 14
_symmetry_cell_setting monoclinic
_symmetry_space_group_name_Hall '-P 2yn'
_symmetry_space_group_name_H-M 'P 1 21/n 1'
_atom_sites_solution_hydrogens difmap
_atom_sites_solution_primary other
_cell_angle_alpha 90
_cell_angle_beta 112.885(2)
_cell_angle_gamma 90
_cell_formula_units_Z 2
_cell_length_a 11.2273(6)
_cell_length_b 17.5817(9)
_cell_length_c 11.7154(6)
_cell_measurement_reflns_used 0
_cell_measurement_temperature 295
_cell_measurement_theta_max 0
_cell_measurement_theta_min 0
_cell_volume 2130.53(19)
_computing_cell_refinement 'Apex2 (Bruker AXS, 2006)'
_computing_data_collection 'Apex2 (Bruker AXS, 2006)'
_computing_data_reduction 'Apex2 (Bruker AXS, 2006)'
_computing_molecular_graphics 'CAMERON (Watkin et al., 1996)'
_computing_publication_material 'CRYSTALS (Betteridge et al., 2003)'
_computing_structure_refinement 'CRYSTALS (Betteridge et al., 2003)'
_computing_structure_solution 'Superflip (Palatinus & Chapuis, 2007)'
_diffrn_ambient_temperature 295
_diffrn_measured_fraction_theta_full 0.995
_diffrn_measured_fraction_theta_max 0.995
_diffrn_measurement_device Area
_diffrn_measurement_device_type 'Bruker Kappa Apex2'
_diffrn_measurement_method '\f & \w scans'
_diffrn_radiation_monochromator graphite
_diffrn_radiation_type 'Mo K\a'
_diffrn_radiation_wavelength 0.71073
_diffrn_reflns_av_R_equivalents 0.041
_diffrn_reflns_limit_h_max 14
_diffrn_reflns_limit_h_min -10
_diffrn_reflns_limit_k_max 22
_diffrn_reflns_limit_k_min -23
_diffrn_reflns_limit_l_max 14
_diffrn_reflns_limit_l_min -15
_diffrn_reflns_number 19119
_diffrn_reflns_theta_full 28.318
_diffrn_reflns_theta_max 28.318
_diffrn_reflns_theta_min 2.214
_diffrn_standards_number 0
_exptl_absorpt_coefficient_mu 7.613
_exptl_absorpt_correction_T_max 0.27
_exptl_absorpt_correction_T_min 0.13
_exptl_absorpt_correction_type numerical
_exptl_absorpt_process_details
; 
 Analytical Absorption (De Meulenaer & Tompa, 1965) 
;
_exptl_crystal_colour colorless
_exptl_crystal_density_diffrn 1.907
_exptl_crystal_density_method 'not measured'
_exptl_crystal_description bar
_exptl_crystal_F_000 1176
_exptl_crystal_size_max 0.510
_exptl_crystal_size_mid 0.270
_exptl_crystal_size_min 0.170
_refine_diff_density_max 3.12
_refine_diff_density_min -1.65
_refine_ls_extinction_method None
_refine_ls_goodness_of_fit_ref 0.9993
_refine_ls_hydrogen_treatment constr
_refine_ls_matrix_type full
_refine_ls_number_parameters 289
_refine_ls_number_reflns 3831
_refine_ls_number_restraints 0
_refine_ls_R_factor_all 0.0835
_refine_ls_R_factor_gt 0.0523
_refine_ls_shift/su_max 0.0001581
_refine_ls_shift/su_mean 0.0000052
_refine_ls_structure_factor_coef Fsqd
_refine_ls_weighting_details
;
 Method= Quasi-Unit weights 
 W = 1.0 or 1./2F 
;
_refine_ls_weighting_scheme calc
_refine_ls_wR_factor_all 0.1222
_refine_ls_wR_factor_gt 0.1019
_refine_ls_wR_factor_ref 0.1019
_reflns_limit_h_max 13
_reflns_limit_h_min -14
_reflns_limit_k_max 23
_reflns_limit_k_min 0
_reflns_limit_l_max 15
_reflns_limit_l_min 0
_reflns_number_gt 3831
_reflns_number_total 5272
_reflns_threshold_expression I>2.0\s(I)
_oxford_diffrn_Wilson_B_factor 3.06
_oxford_diffrn_Wilson_scale 261.00
_oxford_refine_ls_r_factor_ref 0.0523
_oxford_refine_ls_scale 0.09457(3)
_oxford_reflns_number_all 5257
_oxford_reflns_threshold_expression_ref I>2.0\s(I)
_cod_data_source_file cg500638z_si_011.cif
_cod_data_source_block 1
_cod_depositor_comments
;
The following automatic conversions were performed:

'_atom_sites_solution_primary' value 'Other' changed to 'other'
according to
/usr/data/users/saulius/crontab/automatic-downloads/rss-feeds/ACS/lib/dictionaries/cif_core.dic
dictionary named 'cif_core.dic' version 2.4.2 from 2011-04-26.

Automatic conversion script
Id: cif_fix_values 2281 2013-09-26 08:29:07Z andrius 

 Adding full bibliography for 4511601--4511607.cif.
;
_cod_original_sg_symbol_H-M 'P 1 21/n 1 '
_cod_database_code 4511606

loop_
_symmetry_equiv_pos_as_xyz
x,y,z
-x,-y,-z
-x+1/2,y+1/2,-z+1/2
x+1/2,-y+1/2,z+1/2

loop_
_atom_site_label
_atom_site_type_symbol
_atom_site_fract_x
_atom_site_fract_y
_atom_site_fract_z
_atom_site_U_iso_or_equiv
_atom_site_occupancy
_atom_site_adp_type
_atom_site_refinement_flags_posn
Tl1 Tl 0.57405(4) 0.05473(2) 0.18736(3) 0.0435 1.0000 Uani .
O1 O 0.3711(6) 0.0557(5) -0.0560(7) 0.0562 1.0000 Uani .
O2 O 0.2898(8) 0.1134(5) 0.0664(6) 0.0626 1.0000 Uani .
O3 O 0.0537(7) 0.1017(4) -0.0793(6) 0.0466 1.0000 Uani .
N1 N 0.6520(7) -0.0012(5) 0.4367(7) 0.0371 1.0000 Uani .
N2 N 0.4631(7) -0.0746(4) 0.2440(6) 0.0368 1.0000 Uani .
C1 C 0.1407(8) 0.0831(5) -0.1373(7) 0.0290 1.0000 Uani .
C2 C 0.2803(10) 0.0843(5) -0.0341(7) 0.0367 1.0000 Uani .
C3 C 0.1261(8) 0.1425(5) -0.2376(7) 0.0284 1.0000 Uani .
C4 C 0.2227(10) 0.1561(6) -0.2809(9) 0.0456 1.0000 Uani .
C5 C 0.2029(12) 0.2086(7) -0.3756(11) 0.0582 1.0000 Uani .
C6 C 0.0879(13) 0.2485(6) -0.4253(10) 0.0580 1.0000 Uani .
C7 C -0.0066(11) 0.2356(6) -0.3825(9) 0.0524 1.0000 Uani .
C8 C 0.0118(10) 0.1829(5) -0.2881(9) 0.0423 1.0000 Uani .
C9 C 0.1090(8) 0.0033(5) -0.1896(8) 0.0294 1.0000 Uani .
C10 C 0.0952(8) -0.0170(5) -0.3087(8) 0.0355 1.0000 Uani .
C11 C 0.0605(10) -0.0910(6) -0.3528(9) 0.0436 1.0000 Uani .
C12 C 0.0431(11) -0.1453(6) -0.2760(10) 0.0508 1.0000 Uani .
C13 C 0.0564(11) -0.1261(6) -0.1587(9) 0.0486 1.0000 Uani .
C14 C 0.0893(8) -0.0528(6) -0.1146(7) 0.0370 1.0000 Uani .
C15 C 0.7401(9) 0.0352(6) 0.5314(9) 0.0465 1.0000 Uani .
C16 C 0.7791(9) 0.0125(7) 0.6545(9) 0.0471 1.0000 Uani .
C17 C 0.7252(9) -0.0506(7) 0.6815(7) 0.0463 1.0000 Uani .
C18 C 0.6302(9) -0.0914(6) 0.5847(8) 0.0383 1.0000 Uani .
C19 C 0.5678(11) -0.1564(6) 0.6061(10) 0.0491 1.0000 Uani .
C20 C 0.4758(11) -0.1931(6) 0.5123(11) 0.0532 1.0000 Uani .
C21 C 0.4373(9) -0.1671(6) 0.3868(10) 0.0429 1.0000 Uani .
C22 C 0.3387(11) -0.2016(6) 0.2862(11) 0.0541 1.0000 Uani .
C23 C 0.3046(11) -0.1726(7) 0.1720(11) 0.0567 1.0000 Uani .
C24 C 0.3702(10) -0.1086(7) 0.1541(10) 0.0491 1.0000 Uani .
C25 C 0.4972(8) -0.1022(5) 0.3613(8) 0.0331 1.0000 Uani .
C26 C 0.5968(8) -0.0635(6) 0.4624(7) 0.0334 1.0000 Uani .
H31 H 0.1051 0.1132 -0.0095 0.0679 1.0000 Uiso R
H41 H 0.3005 0.1299 -0.2476 0.0548 1.0000 Uiso R
H51 H 0.2674 0.2166 -0.4056 0.0670 1.0000 Uiso R
H61 H 0.0749 0.2841 -0.4878 0.0730 1.0000 Uiso R
H71 H -0.0837 0.2621 -0.4166 0.0630 1.0000 Uiso R
H81 H -0.0537 0.1744 -0.2595 0.0511 1.0000 Uiso R
H101 H 0.1088 0.0194 -0.3603 0.0420 1.0000 Uiso R
H111 H 0.0485 -0.1034 -0.4340 0.0520 1.0000 Uiso R
H121 H 0.0219 -0.1949 -0.3043 0.0621 1.0000 Uiso R
H131 H 0.0434 -0.1628 -0.1074 0.0600 1.0000 Uiso R
H141 H 0.0990 -0.0410 -0.0344 0.0439 1.0000 Uiso R
H151 H 0.7780 0.0785 0.5141 0.0539 1.0000 Uiso R
H161 H 0.8415 0.0402 0.7170 0.0549 1.0000 Uiso R
H171 H 0.7500 -0.0668 0.7629 0.0570 1.0000 Uiso R
H191 H 0.5912 -0.1741 0.6869 0.0589 1.0000 Uiso R
H201 H 0.4358 -0.2356 0.5286 0.0661 1.0000 Uiso R
H221 H 0.2978 -0.2446 0.2988 0.0630 1.0000 Uiso R
H231 H 0.2377 -0.1943 0.1052 0.0671 1.0000 Uiso R
H241 H 0.3466 -0.0892 0.0745 0.0580 1.0000 Uiso R

loop_
_atom_site_aniso_label
_atom_site_aniso_U_11
_atom_site_aniso_U_22
_atom_site_aniso_U_33
_atom_site_aniso_U_23
_atom_site_aniso_U_13
_atom_site_aniso_U_12
Tl1 0.0473(2) 0.04451(19) 0.03237(17) 0.00440(19) 0.00865(13) -0.0006(2)
O1 0.037(4) 0.070(5) 0.052(4) -0.008(4) 0.007(3) 0.004(4)
O2 0.077(6) 0.078(6) 0.029(3) -0.016(4) 0.017(4) -0.026(5)
O3 0.056(4) 0.050(4) 0.048(4) 0.002(3) 0.036(3) 0.007(3)
N1 0.034(4) 0.045(4) 0.034(4) 0.004(3) 0.014(3) 0.001(3)
N2 0.037(4) 0.045(5) 0.029(4) -0.003(3) 0.014(3) 0.004(3)
C1 0.033(4) 0.034(4) 0.023(4) 0.002(3) 0.015(3) -0.001(3)
C2 0.049(5) 0.032(4) 0.023(4) 0.004(3) 0.007(4) -0.009(4)
C3 0.032(4) 0.030(4) 0.018(3) -0.003(3) 0.005(3) -0.001(3)
C4 0.045(6) 0.050(6) 0.046(6) 0.007(5) 0.022(5) 0.000(5)
C5 0.074(8) 0.053(7) 0.058(7) 0.008(6) 0.037(6) -0.009(6)
C6 0.102(10) 0.027(5) 0.043(6) 0.004(4) 0.027(6) -0.005(6)
C7 0.065(7) 0.038(6) 0.043(5) 0.009(4) 0.008(5) 0.021(5)
C8 0.051(6) 0.035(5) 0.043(5) 0.000(4) 0.021(5) 0.009(4)
C9 0.026(4) 0.029(4) 0.032(4) 0.001(3) 0.010(3) 0.001(3)
C10 0.036(5) 0.044(5) 0.026(4) -0.003(4) 0.012(4) -0.004(4)
C11 0.051(6) 0.046(6) 0.031(4) -0.011(4) 0.013(4) -0.005(5)
C12 0.061(7) 0.034(5) 0.057(6) -0.004(5) 0.022(5) -0.005(5)
C13 0.062(7) 0.040(6) 0.042(5) 0.009(4) 0.019(5) -0.009(5)
C14 0.045(5) 0.042(5) 0.021(4) 0.005(4) 0.009(3) 0.000(5)
C15 0.037(5) 0.062(7) 0.042(5) -0.006(5) 0.018(4) -0.006(5)
C16 0.031(5) 0.063(7) 0.042(5) -0.011(5) 0.009(4) 0.002(5)
C17 0.049(5) 0.071(7) 0.019(4) 0.008(5) 0.013(4) 0.024(6)
C18 0.040(5) 0.045(5) 0.034(4) 0.014(4) 0.018(4) 0.015(4)
C19 0.060(7) 0.046(6) 0.045(6) 0.019(5) 0.025(5) 0.018(5)
C20 0.067(7) 0.034(5) 0.073(8) 0.019(5) 0.043(6) 0.012(5)
C21 0.044(5) 0.034(5) 0.055(6) 0.000(4) 0.024(5) 0.007(4)
C22 0.054(6) 0.043(6) 0.072(8) -0.008(5) 0.031(6) -0.006(5)
C23 0.048(6) 0.062(8) 0.055(7) -0.020(6) 0.015(5) -0.005(6)
C24 0.046(6) 0.057(7) 0.042(5) -0.009(5) 0.013(5) 0.004(5)
C25 0.033(4) 0.034(5) 0.039(5) 0.006(4) 0.021(4) 0.009(4)
C26 0.026(4) 0.042(5) 0.029(4) 0.002(4) 0.007(3) 0.010(4)

loop_
_atom_type_symbol
_atom_type_scat_dispersion_real
_atom_type_scat_dispersion_imag
_atom_type_scat_Cromer_Mann_a1
_atom_type_scat_Cromer_Mann_b1
_atom_type_scat_Cromer_Mann_a2
_atom_type_scat_Cromer_Mann_b2
_atom_type_scat_Cromer_Mann_a3
_atom_type_scat_Cromer_Mann_b3
_atom_type_scat_Cromer_Mann_a4
_atom_type_scat_Cromer_Mann_b4
_atom_type_scat_Cromer_Mann_c
_atom_type_scat_source
C 0.0033 0.0016 2.3100 20.8439 1.0200 10.2075 1.5886 0.5687 0.8650 51.6512 0.2156 'International Tables Vol C 4.2.6.8 and 6.1.1.4'
H 0.0000 0.0000 0.4930 10.5109 0.3229 26.1257 0.1402 3.1424 0.0408 57.7998 0.0030 'International Tables Vol C 4.2.6.8 and 6.1.1.4'
N 0.0061 0.0033 12.2126 0.0057 3.1322 9.8933 2.0125 28.9975 1.1663 0.5826 -11.5290 'International Tables Vol C 4.2.6.8 and 6.1.1.4'
O 0.0106 0.0060 3.0485 13.2771 2.2868 5.7011 1.5463 0.3239 0.8670 32.9089 0.2508 'International Tables Vol C 4.2.6.8 and 6.1.1.4'
Tl -2.8358 9.6688 27.5446 0.6551 19.1584 8.7075 15.5380 1.9635 5.5259 45.8149 13.1746 'International Tables Vol C 4.2.6.8 and 6.1.1.4'

loop_
_geom_angle_atom_site_label_1
_geom_angle_site_symmetry_1
_geom_angle_atom_site_label_2
_geom_angle_atom_site_label_3
_geom_angle
_geom_angle_publ_flag
O1 2_655 Tl1 O1 73.0(2) yes
O1 2_655 Tl1 N1 106.7(2) yes
O1 . Tl1 N1 145.0(2) yes
O1 2_655 Tl1 N2 76.8(2) yes
O1 . Tl1 N2 89.2(2) yes
N1 . Tl1 N2 57.9(2) yes
Tl1 2_655 O1 Tl1 107.0(2) yes
Tl1 2_655 O1 C2 142.6(6) yes
Tl1 . O1 C2 101.2(5) yes
C1 . O3 H31 100.6 no
Tl1 . N1 C15 121.2(6) yes
Tl1 . N1 C26 121.3(5) yes
C15 . N1 C26 117.5(8) yes
Tl1 . N2 C24 118.2(7) yes
Tl1 . N2 C25 123.5(6) yes
C24 . N2 C25 118.3(9) yes
O3 . C1 C2 107.1(7) yes
O3 . C1 C3 108.7(7) yes
C2 . C1 C3 111.1(7) yes
O3 . C1 C9 107.9(7) yes
C2 . C1 C9 109.4(7) yes
C3 . C1 C9 112.4(6) yes
C1 . C2 O1 119.2(8) yes
C1 . C2 O2 115.3(9) yes
O1 . C2 O2 125.5(9) yes
C1 . C3 C4 122.2(8) yes
C1 . C3 C8 118.9(8) yes
C4 . C3 C8 118.9(8) yes
C3 . C4 C5 120.0(10) yes
C3 . C4 H41 120.2 no
C5 . C4 H41 119.8 no
C4 . C5 C6 120.3(11) yes
C4 . C5 H51 119.6 no
C6 . C5 H51 120.1 no
C5 . C6 C7 119.7(10) yes
C5 . C6 H61 120.5 no
C7 . C6 H61 119.8 no
C6 . C7 C8 120.5(10) yes
C6 . C7 H71 119.4 no
C8 . C7 H71 120.1 no
C7 . C8 C3 120.4(10) yes
C7 . C8 H81 119.8 no
C3 . C8 H81 119.7 no
C1 . C9 C10 124.1(8) yes
C1 . C9 C14 118.0(7) yes
C10 . C9 C14 117.9(8) yes
C9 . C10 C11 121.1(9) yes
C9 . C10 H101 119.5 no
C11 . C10 H101 119.4 no
C10 . C11 C12 119.6(9) yes
C10 . C11 H111 120.2 no
C12 . C11 H111 120.2 no
C11 . C12 C13 119.9(10) yes
C11 . C12 H121 119.9 no
C13 . C12 H121 120.2 no
C12 . C13 C14 121.0(9) yes
C12 . C13 H131 119.8 no
C14 . C13 H131 119.3 no
C9 . C14 C13 120.5(8) yes
C9 . C14 H141 119.7 no
C13 . C14 H141 119.8 no
N1 . C15 C16 124.0(10) yes
N1 . C15 H151 117.8 no
C16 . C15 H151 118.2 no
C15 . C16 C17 119.1(9) yes
C15 . C16 H161 120.2 no
C17 . C16 H161 120.7 no
C16 . C17 C18 119.5(8) yes
C16 . C17 H171 120.5 no
C18 . C17 H171 119.9 no
C17 . C18 C19 122.7(9) yes
C17 . C18 C26 117.1(9) yes
C19 . C18 C26 120.2(9) yes
C18 . C19 C20 121.3(9) yes
C18 . C19 H191 119.1 no
C20 . C19 H191 119.6 no
C19 . C20 C21 120.9(10) yes
C19 . C20 H201 119.8 no
C21 . C20 H201 119.3 no
C20 . C21 C22 123.2(10) yes
C20 . C21 C25 119.7(9) yes
C22 . C21 C25 117.1(9) yes
C21 . C22 C23 120.0(11) yes
C21 . C22 H221 119.9 no
C23 . C22 H221 120.2 no
C22 . C23 C24 119.4(10) yes
C22 . C23 H231 120.5 no
C24 . C23 H231 120.1 no
C23 . C24 N2 123.3(10) yes
C23 . C24 H241 118.8 no
N2 . C24 H241 117.9 no
C21 . C25 N2 122.0(9) yes
C21 . C25 C26 119.1(8) yes
N2 . C25 C26 118.9(8) yes
C25 . C26 C18 118.8(9) yes
C25 . C26 N1 118.4(7) yes
C18 . C26 N1 122.8(8) yes

loop_
_geom_bond_atom_site_label_1
_geom_bond_atom_site_label_2
_geom_bond_site_symmetry_2
_geom_bond_distance
_geom_bond_publ_flag
Tl1 O1 2_655 2.693(8) yes
Tl1 O1 . 2.875(7) yes
Tl1 N1 . 2.876(7) yes
Tl1 N2 . 2.794(8) yes
O1 C2 . 1.249(12) yes
O2 C2 . 1.249(11) yes
O3 C1 . 1.428(10) yes
O3 H31 . 0.822 no
N1 C15 . 1.329(12) yes
N1 C26 . 1.351(12) yes
N2 C24 . 1.304(12) yes
N2 C25 . 1.365(11) yes
C1 C2 . 1.563(12) yes
C1 C3 . 1.533(11) yes
C1 C9 . 1.518(12) yes
C3 C4 . 1.385(13) yes
C3 C8 . 1.382(12) yes
C4 C5 . 1.393(14) yes
C4 H41 . 0.929 no
C5 C6 . 1.383(17) yes
C5 H51 . 0.931 no
C6 C7 . 1.358(16) yes
C6 H61 . 0.932 no
C7 C8 . 1.395(13) yes
C7 H71 . 0.925 no
C8 H81 . 0.931 no
C9 C10 . 1.388(12) yes
C9 C14 . 1.395(12) yes
C10 C11 . 1.398(13) yes
C10 H101 . 0.934 no
C11 C12 . 1.377(14) yes
C11 H111 . 0.933 no
C12 C13 . 1.365(14) yes
C12 H121 . 0.930 no
C13 C14 . 1.384(14) yes
C13 H131 . 0.930 no
C14 H141 . 0.927 no
C15 C16 . 1.392(14) yes
C15 H151 . 0.933 no
C16 C17 . 1.358(15) yes
C16 H161 . 0.930 no
C17 C18 . 1.414(14) yes
C17 H171 . 0.928 no
C18 C19 . 1.413(14) yes
C18 C26 . 1.420(11) yes
C19 C20 . 1.345(16) yes
C19 H191 . 0.931 no
C20 C21 . 1.436(14) yes
C20 H201 . 0.929 no
C21 C22 . 1.403(14) yes
C21 C25 . 1.414(13) yes
C22 C23 . 1.342(16) yes
C22 H221 . 0.926 no
C23 C24 . 1.404(16) yes
C23 H231 . 0.930 no
C24 H241 . 0.930 no
C25 C26 . 1.444(12) yes

loop_
_geom_hbond_atom_site_label_D
_geom_hbond_atom_site_label_H
_geom_hbond_atom_site_label_A
_geom_hbond_site_symmetry_A
_geom_hbond_angle_DHA
_geom_hbond_distance_DH
_geom_hbond_distance_HA
_geom_hbond_distance_DA
_geom_hbond_publ_flag
O3 H31 O2 . 132.7(3) 0.822 1.912 2.542(15) yes
C4 H41 O1 . 124.5(3) 0.929 2.446 3.070(15) yes
C7 H71 O2 4_454 149.0(3) 0.925 2.574 3.401(15) yes
C17 H171 O2 2_656 153.9(3) 0.928 2.360 3.219(15) yes
